data_1533013
loop_
_publ_author_name
'Pompetzki, M.'
'Jansen, M.'

_publ_section_title
;
 Natriumtrithiophosphat(V): Kristallstruktur und
 Natriumionenleitfaehigkeit
;
_journal_name_full 'Zeitschrift fuer Anorganische und Allgemeine Chemie'
_journal_page_first 1929
_journal_page_last 1933
_journal_volume 629
_journal_year 2003
_chemical_formula_sum 'Na3 O P S3'
_chemical_name_systematic 'Na3 (P O S3)'
_space_group_IT_number 36
_symmetry_space_group_name_Hall 'C 2c -2'
_symmetry_space_group_name_H-M 'C m c 21'
_cell_angle_alpha 90
_cell_angle_beta 90
_cell_angle_gamma 90
_cell_formula_units_Z 4
_cell_length_a 9.5105
_cell_length_b 11.5463
_cell_length_c 5.9323
_cell_volume 651.432
_citation_journal_id_ASTM ZAACAB
_cod_data_source_file Pompetzki_ZAACAB_2003_1085.cif
_cod_data_source_block Na3O1P1S3
_cod_original_cell_volume 651.4323
_cod_original_formula_sum 'Na3 O1 P1 S3'
_cod_database_code 1533013

loop_
_symmetry_equiv_pos_as_xyz
x,y,z
-x,-y,z+1/2
-x,y,z
x,-y,z+1/2
x+1/2,y+1/2,z
-x+1/2,-y+1/2,z+1/2
-x+1/2,y+1/2,z
x+1/2,-y+1/2,z+1/2

loop_
_atom_site_label
_atom_site_type_symbol
_atom_site_fract_x
_atom_site_fract_y
_atom_site_fract_z
_atom_site_occupancy
_atom_site_U_iso_or_equiv
O1 O-2 0.5 0.303 0.6114 1 0.0
S2 S-2 0.5 0.1191 0.2721 1 0.0
Na1 Na+1 0.1992 0.1158 0.2495 1 0.0
S1 S-2 0.3221 0.3673 0.2253 1 0.0
P1 P+5 0.5 0.294 0.355 1 0.0
Na2 Na+1 0 0.3684 0.2938 1 0.0
